data_2200344
loop_
_publ_author_name
'Graham Smith'
'Steven E. Bottle'
'Damien A. Reid'
'D. Paul Schweinsberg'
'Raymond C. Bott'

_publ_section_title
;
 A novel benzylated carboxytriazole: 1-benzyl-4-carboxybenzotriazole
;
_journal_issue 6
_journal_name_full 'Acta Crystallographica Section E'
_journal_page_first o531
_journal_page_last o532
_journal_paper_doi 10.1107/S1600536801008133
_journal_volume 57
_journal_year 2001
_chemical_formula_iupac 'C14 H11 N3 O2'
_chemical_formula_moiety 'C14 H11 N3 O2'
_chemical_formula_sum 'C14 H11 N3 O2'
_chemical_formula_weight 253.26
_chemical_melting_point 494.0(10)
_chemical_name_systematic
;
1-N-benzyl-4-carboxybenzotriazole
;
_space_group_IT_number 19
_symmetry_cell_setting orthorhombic
_symmetry_space_group_name_Hall 'P 2ac 2ab'
_symmetry_space_group_name_H-M 'P 21 21 21'
_cell_angle_alpha 90
_cell_angle_beta 90
_cell_angle_gamma 90
_cell_formula_units_Z 4
_cell_length_a 12.2039(8)
_cell_length_b 12.2039(8)
_cell_length_c 8.3430(10)
_cell_measurement_reflns_used 25
_cell_measurement_temperature 298(2)
_cell_measurement_theta_max 21.0
_cell_measurement_theta_min 19.0
_cell_volume 1242.57(19)
_computing_cell_refinement 'MSC/AFC Diffractometer Control Software'
_computing_data_collection
;
MSC/AFC Diffractometer Control Software
(Molecular Structure Corporation, 1999a)
;
_computing_data_reduction 'TEXSAN for Windows (Molecular Structure Corporation, 1999b)'
_computing_publication_material 'TEXSAN for Windows and PLATON (Spek, 1999)'
_computing_structure_refinement 'SHELXL97 (Sheldrick, 1997)'
_computing_structure_solution 'SHELXS97 (Sheldrick, 1997)'
_diffrn_ambient_temperature 298(2)
_diffrn_measured_fraction_theta_full 1.000
_diffrn_measured_fraction_theta_max 1.000
_diffrn_measurement_device 'Enraf-Nonius CAD-4'
_diffrn_measurement_method \w-2\q
_diffrn_radiation_monochromator graphite
_diffrn_radiation_source 'X-ray tube'
_diffrn_radiation_type MoK\a
_diffrn_radiation_wavelength .71069
_diffrn_reflns_av_R_equivalents .000
_diffrn_reflns_av_sigmaI/netI .093
_diffrn_reflns_limit_h_max 14
_diffrn_reflns_limit_h_min 0
_diffrn_reflns_limit_k_max 14
_diffrn_reflns_limit_k_min 0
_diffrn_reflns_limit_l_max 9
_diffrn_reflns_limit_l_min 0
_diffrn_reflns_number 1277
_diffrn_reflns_reduction_process 'Lp corrections applied'
_diffrn_reflns_theta_full 24.97
_diffrn_reflns_theta_max 24.97
_diffrn_reflns_theta_min 2.36
_diffrn_standards_decay_% 10.2
_diffrn_standards_interval_count 150
_diffrn_standards_number 3
_exptl_absorpt_coefficient_mu .094
_exptl_absorpt_correction_type none
_exptl_crystal_colour colourless
_exptl_crystal_density_diffrn 1.354
_exptl_crystal_density_method 'not measured'
_exptl_crystal_description prism
_exptl_crystal_F_000 528
_exptl_crystal_size_max .35
_exptl_crystal_size_mid .25
_exptl_crystal_size_min .20
_refine_diff_density_max .16
_refine_diff_density_min -.17
_refine_ls_abs_structure_details 'Flack H D (1983)'
_refine_ls_extinction_coef .019(3)
_refine_ls_extinction_method SHELXL97
_refine_ls_goodness_of_fit_ref 1.00
_refine_ls_hydrogen_treatment constr
_refine_ls_matrix_type full
_refine_ls_number_parameters 176
_refine_ls_number_reflns 1277
_refine_ls_number_restraints 0
_refine_ls_restrained_S_all 1.00
_refine_ls_R_factor_all .133
_refine_ls_R_factor_gt .042
_refine_ls_shift/su_max <0.001
_refine_ls_shift/su_mean .000
_refine_ls_structure_factor_coef Fsqd
_refine_ls_weighting_details 'calc w = 1/[\s^2^(Fo^2^)+(0.0361P)^2^] where P = (Fo^2^+2Fc^2^)/3'
_refine_ls_weighting_scheme calc
_refine_ls_wR_factor_ref .102
_reflns_number_gt 655
_reflns_number_total 1277
_reflns_threshold_expression I>2\s(I)
_cod_data_source_file tk6012.cif
_cod_data_source_block I
_cod_depositor_comments
;
The following automatic conversions were performed:

'_chemical_melting_point' value '493--495 K ' was changed to
'494.0(10)' - the average value was taken and precision was
estimated.

Automatic conversion script
Id: cif_fix_values 1646 2011-03-28 12:23:43Z adriana 

The following automatic conversions were performed:

'_chemical_melting_point' value '493--495 K ' was changed to
'494.0(10)' - the average value was taken and precision was
estimated.

Automatic conversion script
Id: cif_fix_values 1715 2011-07-08 13:25:40Z adriana 
;
_cod_database_code 2200344
_cod_database_fobs_code 2200344

loop_
_symmetry_equiv_pos_as_xyz
'  +x,  +y,  +z'
'1/2-x,  -y,1/2+z'
'1/2+x,1/2-y,  -z'
'  -x,1/2+y,1/2-z'

loop_
_atom_site_label
_atom_site_fract_x
_atom_site_fract_y
_atom_site_fract_z
_atom_site_U_iso_or_equiv
_atom_site_adp_type
_atom_site_calc_flag
_atom_site_refinement_flags
_atom_site_occupancy
_atom_site_disorder_assembly
_atom_site_disorder_group
_atom_site_type_symbol
O40 .2233(3) .4828(3) .0420(5) .0838(15) Uani d . 1 . . O
O41 .3489(2) .5638(3) .1892(5) .0650(11) Uani d . 1 . . O
N1 .4301(3) .1840(3) -.2118(5) .0459(10) Uani d . 1 . . N
N2 .3396(3) .2311(3) -.2740(5) .0546(12) Uani d . 1 . . N
N3 .3145(3) .3163(3) -.1863(5) .0459(11) Uani d . 1 . . N
C4 .3989(4) .4014(3) .0608(6) .0406(12) Uani d . 1 . . C
C5 .4878(4) .3900(4) .1578(6) .0544(15) Uani d . 1 . . C
C6 .5647(4) .3056(5) .1386(6) .0674(16) Uani d . 1 . . C
C7 .5544(4) .2277(4) .0208(7) .0554(15) Uani d . 1 . . C
C8 .4643(4) .2399(3) -.0791(6) .0403(12) Uani d . 1 . . C
C9 .3888(4) .3245(3) -.0626(6) .0367(11) Uani d . 1 . . C
C10 .4714(4) .0825(4) -.2818(6) .0576(15) Uani d . 1 . . C
C11 .4051(4) -.0147(4) -.2357(6) .0510(14) Uani d . 1 . . C
C12 .4401(5) -.0872(5) -.1215(7) .0642(16) Uani d . 1 . . C
C13 .3794(7) -.1784(5) -.0795(7) .087(2) Uani d . 1 . . C
C14 .2807(7) -.1967(6) -.1505(11) .097(3) Uani d . 1 . . C
C15 .2418(5) -.1251(5) -.2628(10) .095(2) Uani d . 1 . . C
C16 .3041(5) -.0345(4) -.3065(8) .0747(19) Uani d . 1 . . C
C41 .3141(4) .4855(4) .0942(6) .0449(13) Uani d . 1 . . C
H41 .285(5) .606(5) .223(9) .101 Uiso d . 1 . . H
H5 .498 .442 .242 .065 Uiso d . 1 . . H
H6 .626 .302 .210 .081 Uiso d . 1 . . H
H7 .606 .170 .008 .066 Uiso d . 1 . . H
H12 .508 -.075 -.069 .077 Uiso d . 1 . . H
H13 .407 -.228 -.001 .104 Uiso d . 1 . . H
H14 .239 -.259 -.122 .117 Uiso d . 1 . . H
H15 .172 -.137 -.311 .114 Uiso d . 1 . . H
H16 .277 .014 -.386 .090 Uiso d . 1 . . H
H101 .545 .072 -.246 .069 Uiso d . 1 . . H
H102 .470 .089 -.395 .069 Uiso d . 1 . . H

loop_
_atom_site_aniso_label
_atom_site_aniso_U_11
_atom_site_aniso_U_22
_atom_site_aniso_U_33
_atom_site_aniso_U_12
_atom_site_aniso_U_13
_atom_site_aniso_U_23
O40 .049(3) .076(3) .127(4) .023(2) -.022(3) -.045(3)
O41 .0377(19) .063(2) .094(3) .0063(19) .001(2) -.034(2)
N1 .044(2) .039(2) .054(3) .008(2) .005(2) -.006(2)
N2 .050(2) .051(2) .064(3) .003(2) -.008(3) -.006(2)
N3 .046(3) .034(2) .058(3) .007(2) -.006(3) -.002(2)
C4 .035(3) .038(3) .049(3) .003(2) .004(3) -.001(3)
C5 .053(3) .054(3) .056(4) .009(3) .002(3) -.015(3)
C6 .057(3) .091(4) .054(3) .035(4) -.016(3) -.013(4)
C7 .047(3) .063(3) .056(3) .023(3) -.001(3) .004(3)
C8 .042(3) .039(3) .040(3) .007(2) .009(3) .002(2)
C9 .035(3) .034(2) .042(3) .002(2) -.001(3) .004(2)
C10 .062(4) .043(3) .068(4) .009(3) .012(3) -.009(3)
C11 .061(4) .036(3) .055(4) .006(3) .005(3) -.008(3)
C12 .078(4) .057(3) .058(4) .010(4) .002(3) -.017(3)
C13 .143(7) .059(4) .059(4) .011(5) .033(5) .002(4)
C14 .128(7) .063(4) .100(7) -.024(5) .045(6) -.021(4)
C15 .083(5) .086(5) .116(7) -.027(4) -.005(5) -.034(5)
C16 .074(4) .059(4) .091(5) -.001(3) -.011(4) -.012(4)
C41 .037(3) .035(3) .063(4) -.002(3) -.001(3) -.007(3)

loop_
_atom_type_symbol
_atom_type_description
_atom_type_scat_dispersion_real
_atom_type_scat_dispersion_imag
_atom_type_scat_source
C C .0033 .0016 'International Tables Vol C Tables 4.2.6.8 and 6.1.1.4'
H H .0000 .0000 'International Tables Vol C Tables 4.2.6.8 and 6.1.1.4'
N N .0061 .0033 'International Tables Vol C Tables 4.2.6.8 and 6.1.1.4'
O O .0106 .0060 'International Tables Vol C Tables 4.2.6.8 and 6.1.1.4'

loop_
_geom_angle_atom_site_label_1
_geom_angle_atom_site_label_2
_geom_angle_atom_site_label_3
_geom_angle
C41 O41 H41 107(4)
N2 N1 C8 110.5(3)
N2 N1 C10 119.4(4)
C8 N1 C10 130.0(4)
N3 N2 N1 108.4(4)
N2 N3 C9 108.9(4)
C5 C4 C9 116.1(4)
C5 C4 C41 121.0(4)
C9 C4 C41 122.7(4)
C4 C5 C6 122.7(5)
C4 C5 H5 119
C6 C5 H5 119
C7 C6 C5 121.9(5)
C7 C6 H6 119
C5 C6 H6 119
C6 C7 C8 115.4(5)
C6 C7 H7 122
C8 C7 H7 122
N1 C8 C7 132.5(4)
N1 C8 C9 104.4(4)
C7 C8 C9 123.0(5)
N3 C9 C8 107.9(4)
N3 C9 C4 131.2(4)
C8 C9 C4 120.8(4)
N1 C10 C11 112.7(4)
N1 C10 H101 109
C11 C10 H101 109
N1 C10 H102 109
C11 C10 H102 109
H101 C10 H102 109
C12 C11 C16 117.5(5)
C12 C11 C10 121.8(5)
C16 C11 C10 120.8(5)
C11 C12 C13 122.0(6)
C11 C12 H12 119
C13 C12 H12 119
C14 C13 C12 119.8(7)
C14 C13 H13 120
C12 C13 H13 120
C13 C14 C15 120.1(7)
C13 C14 H14 120
C15 C14 H14 120
C14 C15 C16 119.9(7)
C14 C15 H15 120
C16 C15 H15 120
C11 C16 C15 120.8(6)
C11 C16 H16 120
C15 C16 H16 120
O40 C41 O41 122.8(5)
O40 C41 C4 124.1(5)
O41 C41 C4 113.0(4)

loop_
_geom_bond_atom_site_label_1
_geom_bond_atom_site_label_2
_geom_bond_site_symmetry_2
_geom_bond_distance
_geom_bond_publ_flag
O40 C41 . 1.191(5) ?
O41 C41 . 1.312(5) ?
O41 H41 . .98(6) ?
N1 N2 . 1.348(5) ?
N1 C8 . 1.365(5) ?
N1 C10 . 1.460(5) ?
N2 N3 . 1.307(5) ?
N3 C9 . 1.377(5) ?
C4 C5 . 1.361(6) ?
C4 C9 . 1.398(5) ?
C4 C41 . 1.484(6) ?
C5 C6 . 1.402(6) ?
C5 H5 . .95 ?
C6 C7 . 1.374(6) ?
C6 H6 . .95 ?
C7 C8 . 1.387(6) ?
C7 H7 . .95 ?
C8 C9 . 1.392(6) ?
C10 C11 . 1.486(6) ?
C10 H101 . .95 ?
C10 H102 . .95 ?
C11 C12 . 1.369(7) ?
C11 C16 . 1.388(7) ?
C12 C13 . 1.382(8) ?
C12 H12 . .95 ?
C13 C14 . 1.361(9) ?
C13 H13 . .95 ?
C14 C15 . 1.366(9) ?
C14 H14 . .95 ?
C15 C16 . 1.391(8) ?
C15 H15 . .95 ?
C16 H16 . .95 ?

loop_
_geom_torsion_atom_site_label_1
_geom_torsion_atom_site_label_2
_geom_torsion_atom_site_label_3
_geom_torsion_atom_site_label_4
_geom_torsion
C8 N1 N2 N3 .4(5)
C10 N1 N2 N3 176.1(4)
N1 N2 N3 C9 -.9(5)
C9 C4 C5 C6 -1.0(7)
C41 C4 C5 C6 174.3(5)
C4 C5 C6 C7 -.7(9)
C5 C6 C7 C8 1.2(8)
N2 N1 C8 C7 -176.3(5)
C10 N1 C8 C7 8.6(8)
N2 N1 C8 C9 .3(4)
C10 N1 C8 C9 -174.8(4)
C6 C7 C8 N1 176.0(5)
C6 C7 C8 C9 -.1(7)
N2 N3 C9 C8 1.1(5)
N2 N3 C9 C4 178.7(4)
N1 C8 C9 N3 -.8(5)
C7 C8 C9 N3 176.2(4)
N1 C8 C9 C4 -178.7(4)
C7 C8 C9 C4 -1.7(7)
C5 C4 C9 N3 -175.2(5)
C41 C4 C9 N3 9.6(7)
C5 C4 C9 C8 2.2(6)
C41 C4 C9 C8 -173.1(4)
N2 N1 C10 C11 -75.9(5)
C8 N1 C10 C11 98.7(5)
N1 C10 C11 C12 -102.9(5)
N1 C10 C11 C16 76.4(6)
C16 C11 C12 C13 1.4(7)
C10 C11 C12 C13 -179.3(5)
C11 C12 C13 C14 -1.3(9)
C12 C13 C14 C15 -.1(10)
C13 C14 C15 C16 1.1(10)
C12 C11 C16 C15 -.3(8)
C10 C11 C16 C15 -179.6(5)
C14 C15 C16 C11 -.9(10)
C5 C4 C41 O40 -160.2(5)
C9 C4 C41 O40 14.8(8)
C5 C4 C41 O41 19.2(7)
C9 C4 C41 O41 -165.8(4)

loop_
_cod_related_entry_id
_cod_related_entry_database
_cod_related_entry_code
1 ChemSpider 21132852
